data_4100943
loop_
_publ_author_name
'Isaacs, Lyle'
'Park, Sang-Kyu'
'Liu, Simin'
'Ko, Young Ho'
'Selvapalam, Narayanan'
'Kim, Youngkook'
'Kim, Hyunuk'
'Zavalij, Peter Y.'
'Kim, Ghyung-Hwa'
'Lee, Heung-Soo'
'Kim, Kimoon'

_publ_section_title
;
The Inverted Cucurbit[n]uril Family
;
_journal_issue 51
_journal_name_full 'Journal of the American Chemical Society'
_journal_page_first 18000
_journal_page_last 18001
_journal_paper_doi 10.1021/ja056988k
_journal_volume 127
_journal_year 2005
_chemical_formula_moiety 'C36 H36 N24 O12, H3 O, 8.7(H2 O), Cl'
_chemical_formula_sum 'C36 H56.4 Cl N24 O21.7'
_chemical_formula_weight 1208.10
_chemical_name_common inv-CB6
_space_group_IT_number 4
_symmetry_cell_setting monoclinic
_symmetry_space_group_name_Hall 'P 2yb'
_symmetry_space_group_name_H-M 'P 1 21 1'
_cell_angle_alpha 90.00
_cell_angle_beta 104.923(4)
_cell_angle_gamma 90.00
_cell_formula_units_Z 2
_cell_length_a 12.434(2)
_cell_length_b 16.122(3)
_cell_length_c 12.667(2)
_cell_measurement_temperature 213(2)
_cell_volume 2453.6(8)
_diffrn_ambient_temperature 213(2)
_exptl_crystal_density_diffrn 1.635
_cod_original_sg_symbol_H-M 'P 21'
_cod_original_formula_sum 'C36 H56.40 Cl N24 O21.70'
_cod_database_code 4100943

loop_
_symmetry_equiv_pos_as_xyz
'x, y, z'
'-x, y+1/2, -z'

loop_
_atom_site_label
_atom_site_type_symbol
_atom_site_fract_x
_atom_site_fract_y
_atom_site_fract_z
_atom_site_U_iso_or_equiv
_atom_site_adp_type
_atom_site_occupancy
_atom_site_symmetry_multiplicity
_atom_site_calc_flag
_atom_site_refinement_flags
_atom_site_disorder_assembly
_atom_site_disorder_group
O12 O 0.5637(2) 0.6625(2) 0.2179(2) 0.0367(7) Uani 1 1 d . . .
O13 O 0.2502(3) 0.90717(18) 0.3463(2) 0.0375(8) Uani 1 1 d . . .
N11 N 0.3757(3) 0.6874(2) 0.1937(3) 0.0305(8) Uani 1 1 d . . .
N12 N 0.2523(3) 0.7894(2) 0.2444(3) 0.0369(9) Uani 1 1 d . . .
N13 N 0.4894(3) 0.6996(2) 0.3596(3) 0.0285(8) Uani 1 1 d . . .
N14 N 0.3556(3) 0.7928(2) 0.4147(3) 0.0316(8) Uani 1 1 d . . .
C11 C 0.3006(3) 0.7064(3) 0.2611(3) 0.0289(10) Uani 1 1 d . . .
H11 H 0.2427 0.6632 0.2550 0.008(8) Uiso 1 1 calc R . .
C12 C 0.4830(3) 0.6819(3) 0.2523(3) 0.0281(9) Uani 1 1 d . . .
C13 C 0.2839(3) 0.8367(3) 0.3355(3) 0.0273(10) Uani 1 1 d . . .
C14 C 0.3788(3) 0.7106(3) 0.3781(3) 0.0271(9) Uani 1 1 d . . .
H14 H 0.3616 0.6665 0.4255 0.022(10) Uiso 1 1 calc R . .
C15 C 0.5907(3) 0.6911(3) 0.4463(3) 0.0290(10) Uani 1 1 d . . .
H15A H 0.6394 0.6503 0.4246 0.033(12) Uiso 1 1 calc R . .
H15B H 0.6300 0.7443 0.4576 0.013(9) Uiso 1 1 calc R . .
C16 C 0.4199(3) 0.8290(2) 0.5159(3) 0.0268(10) Uani 1 1 d . . .
H16A H 0.3769 0.8735 0.5383 0.032(11) Uiso 1 1 calc R . .
H16B H 0.4884 0.8532 0.5046 0.016(9) Uiso 1 1 calc R . .
O22 O 0.5555(3) 0.52444(18) 0.5133(2) 0.0356(7) Uani 1 1 d . . .
O23 O 0.2965(2) 0.78776(19) 0.6703(2) 0.0340(7) Uani 1 1 d . . .
N21 N 0.5679(3) 0.6651(2) 0.5469(3) 0.0270(8) Uani 1 1 d . . .
N22 N 0.4478(3) 0.7669(2) 0.6011(3) 0.0253(8) Uani 1 1 d . . .
N23 N 0.5348(3) 0.5820(2) 0.6745(3) 0.0280(8) Uani 1 1 d . . .
N24 N 0.4317(3) 0.6906(2) 0.7407(3) 0.0279(8) Uani 1 1 d . . .
C21 C 0.5522(3) 0.7222(2) 0.6299(3) 0.0246(9) Uani 1 1 d . . .
H21 H 0.6166 0.7599 0.6549 0.017(10) Uiso 1 1 calc R . .
C22 C 0.5524(3) 0.5843(3) 0.5726(3) 0.0261(9) Uani 1 1 d . . .
C23 C 0.3814(3) 0.7521(2) 0.6706(3) 0.0238(9) Uani 1 1 d . . .
C24 C 0.5373(3) 0.6636(2) 0.7230(3) 0.0252(9) Uani 1 1 d . . .
H24 H 0.5991 0.6693 0.7898 0.020(10) Uiso 1 1 calc R . .
C25 C 0.5274(3) 0.5065(2) 0.7333(3) 0.0274(9) Uani 1 1 d . . .
H25A H 0.5597 0.4611 0.7002 0.026(11) Uiso 1 1 calc R . .
H25B H 0.5721 0.5128 0.8088 0.042(13) Uiso 1 1 calc R . .
C26 C 0.3892(3) 0.6650(3) 0.8315(3) 0.0274(9) Uani 1 1 d . . .
H26A H 0.3453 0.7107 0.8501 0.029(11) Uiso 1 1 calc R . .
H26B H 0.4523 0.6554 0.8948 0.026(11) Uiso 1 1 calc R . .
O32 O 0.3940(3) 0.3818(2) 0.6030(3) 0.0476(9) Uani 1 1 d . . .
O33 O 0.1480(2) 0.65479(18) 0.7712(2) 0.0358(7) Uani 1 1 d . . .
N31 N 0.4155(3) 0.4843(2) 0.7345(3) 0.0283(8) Uani 1 1 d . . .
N32 N 0.3205(3) 0.5910(2) 0.8126(3) 0.0284(8) Uani 1 1 d . . .
N33 N 0.2687(3) 0.4004(2) 0.7067(3) 0.0282(8) Uani 1 1 d . . .
N34 N 0.1675(3) 0.5134(2) 0.7654(3) 0.0291(8) Uani 1 1 d . . .
C31 C 0.3631(3) 0.5072(2) 0.8210(3) 0.0259(9) Uani 1 1 d . . .
H31 H 0.4125 0.4959 0.8944 0.008(8) Uiso 1 1 calc R . .
C32 C 0.3632(4) 0.4181(3) 0.6745(4) 0.0305(10) Uani 1 1 d . . .
C33 C 0.2059(3) 0.5932(3) 0.7806(3) 0.0254(9) Uani 1 1 d . . .
C34 C 0.2568(3) 0.4525(3) 0.7971(3) 0.0282(10) Uani 1 1 d . . .
H34 H 0.2515 0.4195 0.8614 0.035(12) Uiso 1 1 calc R . .
C35 C 0.2004(3) 0.3290(2) 0.6687(3) 0.0277(10) Uani 1 1 d . . .
H35A H 0.2455 0.2870 0.6441 0.038(12) Uiso 1 1 calc R . .
H35B H 0.1758 0.3054 0.7298 0.037(12) Uiso 1 1 calc R . .
C36 C 0.0507(3) 0.4929(3) 0.7393(3) 0.0302(10) Uani 1 1 d . . .
H36A H 0.0093 0.5419 0.7523 0.09(2) Uiso 1 1 calc R . .
H36B H 0.0394 0.4493 0.7892 0.046(14) Uiso 1 1 calc R . .
O42 O 0.1735(2) 0.3015(2) 0.4378(2) 0.0376(7) Uani 1 1 d . . .
O43 O -0.0935(3) 0.58516(19) 0.5647(2) 0.0398(8) Uani 1 1 d . . .
N41 N 0.1042(3) 0.3469(2) 0.5808(3) 0.0289(8) Uani 1 1 d . . .
N42 N 0.0048(3) 0.4653(2) 0.6286(3) 0.0294(8) Uani 1 1 d . . .
N43 N -0.0051(3) 0.3529(2) 0.4122(3) 0.0268(8) Uani 1 1 d . . .
N44 N -0.1150(3) 0.4633(2) 0.4651(3) 0.0286(8) Uani 1 1 d . . .
C41 C 0.0010(3) 0.3778(3) 0.5968(3) 0.0257(9) Uani 1 1 d . . .
H41 H -0.0277 0.3422 0.6472 0.024(10) Uiso 1 1 calc R . .
C42 C 0.0986(3) 0.3311(2) 0.4734(3) 0.0277(10) Uani 1 1 d . . .
C43 C -0.0706(3) 0.5120(3) 0.5534(3) 0.0277(9) Uani 1 1 d . . .
C44 C -0.0778(3) 0.3785(3) 0.4807(3) 0.0262(9) Uani 1 1 d . . .
H44 H -0.1409 0.3396 0.4742 0.010(9) Uiso 1 1 calc R . .
C45 C -0.0491(3) 0.3221(2) 0.3011(3) 0.0269(9) Uani 1 1 d . . .
H45A H 0.0019 0.2800 0.2859 0.024(11) Uiso 1 1 calc R . .
H45B H -0.1209 0.2952 0.2959 0.033(11) Uiso 1 1 calc R . .
C46 C -0.1993(4) 0.4923(3) 0.3711(3) 0.0336(10) Uani 1 1 d . . .
H46A H -0.2298 0.5447 0.3900 0.029(11) Uiso 1 1 calc R . .
H46B H -0.2602 0.4518 0.3541 0.027(11) Uiso 1 1 calc R . .
O52 O 0.0895(3) 0.3566(2) 0.1549(3) 0.0410(8) Uani 1 1 d . . .
O53 O -0.1508(3) 0.64844(18) 0.2837(3) 0.0411(8) Uani 1 1 d . . .
N51 N -0.0639(3) 0.3864(2) 0.2191(3) 0.0280(8) Uani 1 1 d . . .
N52 N -0.1594(3) 0.5052(2) 0.2742(3) 0.0284(8) Uani 1 1 d . . .
N53 N -0.0386(3) 0.4578(2) 0.0792(3) 0.0298(8) Uani 1 1 d . . .
N54 N -0.1339(3) 0.5763(2) 0.1318(3) 0.0287(8) Uani 1 1 d . . .
C51 C -0.1592(3) 0.4417(2) 0.1940(3) 0.0256(9) Uani 1 1 d . . .
H51 H -0.2301 0.4105 0.1752 0.030(11) Uiso 1 1 calc R . .
C52 C 0.0055(3) 0.3972(3) 0.1527(3) 0.0288(10) Uani 1 1 d . . .
C53 C -0.1478(3) 0.5834(3) 0.2352(3) 0.0296(10) Uani 1 1 d . . .
C54 C -0.1420(3) 0.4912(2) 0.0943(3) 0.0273(9) Uani 1 1 d . . .
H54 H -0.2046 0.4832 0.0287 0.014(9) Uiso 1 1 calc R . .
C55 C 0.0110(4) 0.4843(3) -0.0067(3) 0.0290(10) Uani 1 1 d . . .
H55A H -0.0482 0.4912 -0.0741 0.019(10) Uiso 1 1 calc R . .
H55B H 0.0606 0.4404 -0.0194 0.019(10) Uiso 1 1 calc R . .
C56 C -0.1443(3) 0.6471(3) 0.0593(4) 0.0299(10) Uani 1 1 d . . .
H56A H -0.1893 0.6310 -0.0133 0.039(13) Uiso 1 1 calc R . .
H56B H -0.1841 0.6914 0.0864 0.045(14) Uiso 1 1 calc R . .
O62 O 0.2488(3) 0.50149(19) 0.0703(3) 0.0401(8) Uani 1 1 d . . .
O63 O -0.0305(3) 0.79277(19) 0.1631(3) 0.0390(8) Uani 1 1 d . . .
N61 N 0.0740(3) 0.5613(2) 0.0155(3) 0.0285(8) Uani 1 1 d . . .
N62 N -0.0393(3) 0.6788(2) 0.0493(3) 0.0309(8) Uani 1 1 d . . .
N63 N 0.2235(3) 0.6428(2) 0.0483(3) 0.0297(8) Uani 1 1 d . . .
N64 N 0.1105(3) 0.7603(2) 0.0820(3) 0.0264(8) Uani 1 1 d . . .
C61 C 0.0280(3) 0.6434(2) -0.0175(3) 0.0257(9) Uani 1 1 d . . .
H61 H -0.0122 0.6444 -0.0958 0.026(11) Uiso 1 1 calc R . .
C62 C 0.1878(3) 0.5615(3) 0.0483(3) 0.0291(10) Uani 1 1 d . . .
C63 C 0.0099(4) 0.7472(3) 0.1054(3) 0.0291(10) Uani 1 1 d . . .
C64 C 0.1328(3) 0.6997(3) 0.0054(3) 0.0263(9) Uani 1 1 d . . .
H64 H 0.1408 0.7268 -0.0624 0.064(17) Uiso 1 1 calc R . .
C65 C 0.3383(3) 0.6653(3) 0.0779(3) 0.0309(10) Uani 1 1 d . . .
H65A H 0.3498 0.7126 0.0334 0.018(10) Uiso 1 1 calc R . .
H65B H 0.3829 0.6188 0.0628 0.052(15) Uiso 1 1 calc R . .
C66 C 0.1887(4) 0.8203(3) 0.1391(3) 0.0315(10) Uani 1 1 d . . .
H66A H 0.1489 0.8707 0.1500 0.045(13) Uiso 1 1 calc R . .
H66B H 0.2398 0.8349 0.0947 0.027(11) Uiso 1 1 calc R . .
Cl1 Cl 0.40956(10) 0.87919(8) 0.99120(11) 0.0508(3) Uani 1 1 d . . .
O1W O 0.2091(3) 0.0350(2) 0.1919(3) 0.0467(9) Uani 1 1 d D . .
H11W H 0.206(4) -0.005(2) 0.247(3) 0.056 Uiso 1 1 d D . .
H12W H 0.193(4) 0.0892(15) 0.215(4) 0.056 Uiso 1 1 d D . .
O2W O 0.2911(3) 0.3073(2) 0.1071(3) 0.0546(9) Uani 1 1 d D . .
H21W H 0.302(4) 0.294(3) 0.037(2) 0.066 Uiso 1 1 d D . .
H22W H 0.359(2) 0.333(3) 0.148(3) 0.066 Uiso 1 1 d D . .
H23W H 0.230(3) 0.346(2) 0.093(4) 0.066 Uiso 1 1 d D . .
O3W O 0.4726(3) 0.3893(2) 0.1989(3) 0.0609(10) Uani 1 1 d D . .
H31W H 0.442(4) 0.417(3) 0.253(4) 0.073 Uiso 1 1 d D . .
H32W H 0.517(4) 0.432(3) 0.177(4) 0.073 Uiso 1 1 d D . .
O4W O 0.4284(3) 0.5014(2) 0.3135(3) 0.0595(10) Uani 1 1 d D . .
H41W H 0.466(4) 0.499(3) 0.3908(17) 0.071 Uiso 1 1 d D . .
H42W H 0.473(4) 0.541(3) 0.286(4) 0.071 Uiso 1 1 d D . .
O5W O 0.5962(3) 0.5759(2) 0.0303(3) 0.0582(10) Uani 1 1 d D . .
H51W H 0.570(4) 0.592(3) 0.093(3) 0.070 Uiso 1 1 d D . .
H52W H 0.598(5) 0.5162(11) 0.035(4) 0.070 Uiso 1 1 d D . .
O6W O 0.3651(3) 0.2840(2) 0.9216(3) 0.0550(10) Uani 1 1 d D . .
H61W H 0.441(2) 0.302(3) 0.954(4) 0.066 Uiso 1 1 d D . .
H62W H 0.376(4) 0.250(3) 0.862(3) 0.066 Uiso 1 1 d D . .
O7W O 0.1813(4) 0.1922(3) 0.2614(3) 0.0667(11) Uani 1 1 d D . .
H71W H 0.154(5) 0.172(3) 0.322(4) 0.080 Uiso 1 1 d D . .
H72W H 0.165(5) 0.2506(13) 0.258(5) 0.080 Uiso 1 1 d D . .
O8W O 0.0466(4) 0.6804(3) 0.4684(4) 0.0809(14) Uani 1 1 d D . .
H81W H -0.013(4) 0.657(4) 0.495(5) 0.097 Uiso 1 1 d D . .
H82W H 0.045(5) 0.658(4) 0.397(3) 0.097 Uiso 1 1 d D . .
O9W O 0.2411(5) 0.4681(6) 0.3505(6) 0.143(4) Uani 0.966(15) 1 d PD . .
H91W H 0.252(8) 0.413(3) 0.326(9) 0.171 Uiso 0.966(15) 1 d PD . .
H92W H 0.316(3) 0.490(5) 0.365(8) 0.171 Uiso 0.966(15) 1 d PD . .
O10W O 0.2389(6) 0.5836(4) 0.5088(5) 0.086(3) Uani 0.748(12) 1 d PD . .
H101 H 0.200(6) 0.573(6) 0.433(3) 0.103 Uiso 0.748(12) 1 d PD . .
H102 H 0.182(5) 0.613(5) 0.535(6) 0.103 Uiso 0.748(12) 1 d PD . .

loop_
_atom_site_aniso_label
_atom_site_aniso_U_11
_atom_site_aniso_U_22
_atom_site_aniso_U_33
_atom_site_aniso_U_23
_atom_site_aniso_U_13
_atom_site_aniso_U_12
O12 0.0313(16) 0.0474(19) 0.0344(17) -0.0002(14) 0.0139(13) 0.0009(15)
O13 0.0414(18) 0.0285(18) 0.0399(19) -0.0032(14) 0.0055(14) 0.0088(14)
N11 0.0272(18) 0.044(2) 0.0223(18) -0.0031(16) 0.0095(15) 0.0072(17)
N12 0.045(2) 0.026(2) 0.030(2) -0.0039(16) -0.0080(17) 0.0136(18)
N13 0.0267(18) 0.033(2) 0.0270(19) -0.0012(16) 0.0091(15) 0.0050(16)
N14 0.040(2) 0.0253(19) 0.0261(19) -0.0062(15) 0.0015(16) 0.0074(17)
C11 0.028(2) 0.027(2) 0.034(2) -0.0019(18) 0.0105(18) 0.0000(18)
C12 0.030(2) 0.028(2) 0.028(2) -0.0009(18) 0.0110(18) 0.0029(19)
C13 0.031(2) 0.023(2) 0.027(2) 0.0002(18) 0.0072(19) 0.0021(19)
C14 0.029(2) 0.025(2) 0.027(2) -0.0011(18) 0.0057(17) 0.0042(18)
C15 0.028(2) 0.027(2) 0.033(2) 0.0017(19) 0.0099(18) 0.0033(19)
C16 0.033(2) 0.018(2) 0.029(2) -0.0014(17) 0.0061(19) 0.0012(19)
O22 0.0439(18) 0.0259(17) 0.0372(18) -0.0053(14) 0.0106(14) 0.0045(14)
O23 0.0293(16) 0.0371(18) 0.0363(17) 0.0060(14) 0.0098(13) 0.0065(15)
N21 0.0353(19) 0.0225(19) 0.0253(19) 0.0025(15) 0.0117(15) 0.0014(16)
N22 0.0297(19) 0.0204(19) 0.0264(19) 0.0029(14) 0.0084(15) 0.0027(15)
N23 0.036(2) 0.0177(18) 0.0298(19) 0.0019(15) 0.0078(15) 0.0028(16)
N24 0.0305(18) 0.0254(19) 0.0291(19) 0.0005(15) 0.0101(15) 0.0036(15)
C21 0.022(2) 0.023(2) 0.027(2) -0.0016(17) 0.0020(17) -0.0033(18)
C22 0.022(2) 0.023(2) 0.032(2) -0.002(2) 0.0034(17) 0.0023(18)
C23 0.023(2) 0.022(2) 0.024(2) -0.0035(17) 0.0026(17) -0.0011(18)
C24 0.025(2) 0.022(2) 0.028(2) -0.0014(17) 0.0048(17) -0.0006(17)
C25 0.028(2) 0.019(2) 0.036(2) 0.0004(18) 0.0087(19) 0.0019(18)
C26 0.033(2) 0.021(2) 0.029(2) -0.0018(18) 0.0109(19) 0.0019(19)
O32 0.057(2) 0.0361(19) 0.061(2) -0.0197(18) 0.0353(18) -0.0139(17)
O33 0.0412(18) 0.0275(17) 0.0421(19) 0.0021(13) 0.0169(14) 0.0059(15)
N31 0.0261(18) 0.0243(19) 0.037(2) -0.0098(16) 0.0124(15) -0.0017(15)
N32 0.033(2) 0.0210(19) 0.0321(19) 0.0006(15) 0.0107(15) -0.0002(16)
N33 0.034(2) 0.0224(19) 0.032(2) -0.0055(15) 0.0152(16) -0.0057(15)
N34 0.0310(19) 0.0195(19) 0.036(2) -0.0023(15) 0.0079(16) 0.0031(16)
C31 0.035(2) 0.018(2) 0.023(2) 0.0012(17) 0.0051(18) 0.0018(19)
C32 0.033(2) 0.026(2) 0.034(3) -0.0025(19) 0.011(2) 0.0011(19)
C33 0.034(2) 0.025(2) 0.0157(19) 0.0008(17) 0.0044(16) 0.002(2)
C34 0.032(2) 0.027(2) 0.027(2) 0.0023(18) 0.0092(18) 0.0034(19)
C35 0.035(2) 0.017(2) 0.032(2) 0.0026(17) 0.011(2) 0.0001(19)
C36 0.031(2) 0.032(3) 0.028(2) -0.0027(19) 0.0092(19) -0.001(2)
O42 0.0318(17) 0.045(2) 0.0358(17) -0.0074(15) 0.0083(14) 0.0083(15)
O43 0.055(2) 0.0246(18) 0.0397(17) -0.0028(14) 0.0117(15) 0.0089(15)
N41 0.0267(18) 0.032(2) 0.030(2) -0.0034(15) 0.0110(15) 0.0000(15)
N42 0.036(2) 0.024(2) 0.0282(19) -0.0031(15) 0.0077(16) -0.0005(16)
N43 0.0290(19) 0.0261(19) 0.0271(19) -0.0023(15) 0.0106(15) 0.0013(15)
N44 0.034(2) 0.025(2) 0.0269(19) 0.0007(15) 0.0087(16) 0.0039(16)
C41 0.032(2) 0.020(2) 0.028(2) 0.0043(18) 0.0133(17) -0.0004(19)
C42 0.028(2) 0.019(2) 0.037(3) -0.0006(18) 0.009(2) -0.0047(18)
C43 0.034(2) 0.028(3) 0.025(2) -0.0011(18) 0.0129(19) 0.000(2)
C44 0.027(2) 0.022(2) 0.033(2) -0.0024(18) 0.0126(17) -0.0032(19)
C45 0.029(2) 0.019(2) 0.031(2) -0.0028(17) 0.0068(18) -0.0026(18)
C46 0.033(2) 0.035(3) 0.035(2) 0.002(2) 0.014(2) 0.008(2)
O52 0.0401(18) 0.044(2) 0.0428(18) 0.0076(15) 0.0185(15) 0.0113(16)
O53 0.061(2) 0.0261(18) 0.0396(19) -0.0042(14) 0.0189(16) 0.0071(15)
N51 0.0295(19) 0.028(2) 0.0273(18) 0.0017(16) 0.0083(15) 0.0023(16)
N52 0.036(2) 0.024(2) 0.0255(19) 0.0004(15) 0.0097(16) 0.0032(16)
N53 0.034(2) 0.028(2) 0.029(2) 0.0005(16) 0.0120(16) 0.0043(16)
N54 0.0350(19) 0.0245(19) 0.0273(19) 0.0034(16) 0.0091(15) 0.0065(16)
C51 0.025(2) 0.024(2) 0.027(2) -0.0032(17) 0.0056(17) -0.0034(18)
C52 0.029(2) 0.031(3) 0.026(2) -0.0054(18) 0.0055(18) -0.002(2)
C53 0.029(2) 0.032(3) 0.026(2) 0.000(2) 0.0034(17) 0.006(2)
C54 0.025(2) 0.026(2) 0.028(2) -0.0018(18) 0.0025(17) -0.0018(18)
C55 0.035(2) 0.030(2) 0.024(2) -0.0017(18) 0.0112(18) 0.001(2)
C56 0.026(2) 0.031(2) 0.032(2) 0.0032(19) 0.0069(19) 0.0060(19)
O62 0.0375(18) 0.0314(18) 0.049(2) 0.0011(15) 0.0080(15) 0.0089(15)
O63 0.0471(19) 0.0304(17) 0.0438(19) -0.0099(15) 0.0197(15) 0.0018(15)
N61 0.0307(19) 0.0213(19) 0.0324(19) -0.0010(15) 0.0061(16) 0.0011(15)
N62 0.0308(19) 0.029(2) 0.034(2) -0.0042(16) 0.0110(16) -0.0009(16)
N63 0.0283(19) 0.031(2) 0.030(2) -0.0005(16) 0.0080(15) 0.0039(16)
N64 0.0263(19) 0.0226(19) 0.0305(19) -0.0041(15) 0.0076(15) 0.0005(15)
C61 0.028(2) 0.028(2) 0.021(2) -0.0028(17) 0.0058(17) 0.0026(18)
C62 0.032(2) 0.028(3) 0.026(2) -0.0003(18) 0.0072(18) 0.005(2)
C63 0.035(2) 0.027(2) 0.023(2) -0.0017(18) 0.0045(19) 0.001(2)
C64 0.030(2) 0.030(2) 0.018(2) -0.0014(18) 0.0033(17) 0.0018(18)
C65 0.029(2) 0.038(3) 0.026(2) -0.006(2) 0.0087(18) 0.002(2)
C66 0.029(2) 0.024(2) 0.038(3) 0.0014(19) 0.002(2) 0.0029(19)
Cl1 0.0429(7) 0.0476(8) 0.0589(8) 0.0104(6) 0.0078(6) 0.0023(6)
O1W 0.051(2) 0.035(2) 0.048(2) 0.0014(16) 0.0020(17) 0.0032(17)
O2W 0.053(2) 0.052(2) 0.063(2) -0.006(2) 0.0219(19) 0.0033(18)
O3W 0.077(3) 0.061(3) 0.046(2) 0.002(2) 0.0178(19) 0.009(2)
O4W 0.075(3) 0.047(2) 0.050(2) -0.0037(18) 0.0024(19) -0.005(2)
O5W 0.064(2) 0.055(2) 0.058(2) -0.008(2) 0.0212(19) 0.004(2)
O6W 0.051(2) 0.060(2) 0.055(2) -0.0168(19) 0.0153(18) -0.0035(19)
O7W 0.076(3) 0.062(3) 0.057(2) -0.017(2) 0.009(2) 0.023(2)
O8W 0.083(3) 0.041(3) 0.131(4) -0.007(3) 0.051(3) -0.011(2)
O9W 0.101(5) 0.202(9) 0.130(6) -0.064(6) 0.041(4) -0.067(5)
O10W 0.097(5) 0.093(5) 0.075(4) 0.005(4) 0.036(3) 0.028(4)

loop_
_geom_bond_atom_site_label_1
_geom_bond_atom_site_label_2
_geom_bond_distance
_geom_bond_site_symmetry_2
_geom_bond_publ_flag
O12 C12 1.233(5) . ?
O13 C13 1.231(5) . ?
N11 C12 1.352(5) . ?
N11 C11 1.452(5) . ?
N11 C65 1.464(5) . ?
N12 C13 1.354(5) . ?
N12 C66 1.452(5) . ?
N12 C11 1.460(6) . ?
N13 C12 1.371(5) . ?
N13 C15 1.449(5) . ?
N13 C14 1.463(5) . ?
N14 C13 1.357(5) . ?
N14 C16 1.447(5) . ?
N14 C14 1.458(5) . ?
C11 C14 1.550(6) . ?
C11 H11 0.9900 . ?
C14 H14 0.9900 . ?
C15 N21 1.438(5) . ?
C15 H15A 0.9800 . ?
C15 H15B 0.9800 . ?
C16 N22 1.448(5) . ?
C16 H16A 0.9800 . ?
C16 H16B 0.9800 . ?
O22 C22 1.230(5) . ?
O23 C23 1.202(5) . ?
N21 C22 1.367(5) . ?
N21 C21 1.447(5) . ?
N22 C23 1.374(5) . ?
N22 C21 1.448(5) . ?
N23 C22 1.364(5) . ?
N23 C25 1.442(5) . ?
N23 C24 1.448(5) . ?
N24 C23 1.369(5) . ?
N24 C26 1.443(5) . ?
N24 C24 1.455(5) . ?
C21 C24 1.559(6) . ?
C21 H21 0.9900 . ?
C24 H24 0.9900 . ?
C25 N31 1.440(5) . ?
C25 H25A 0.9800 . ?
C25 H25B 0.9800 . ?
C26 N32 1.451(5) . ?
C26 H26A 0.9800 . ?
C26 H26B 0.9800 . ?
O32 C32 1.220(5) . ?
O33 C33 1.214(5) . ?
N31 C32 1.373(5) . ?
N31 C31 1.460(5) . ?
N32 C33 1.378(5) . ?
N32 C31 1.444(5) . ?
N33 C32 1.369(5) . ?
N33 C35 1.439(5) . ?
N33 C34 1.457(5) . ?
N34 C33 1.369(5) . ?
N34 C36 1.442(5) . ?
N34 C34 1.459(5) . ?
C31 C34 1.552(6) . ?
C31 H31 0.9900 . ?
C34 H34 0.9900 . ?
C35 N41 1.438(5) . ?
C35 H35A 0.9800 . ?
C35 H35B 0.9800 . ?
C36 N42 1.442(5) . ?
C36 H36A 0.9800 . ?
C36 H36B 0.9800 . ?
O42 C42 1.231(5) . ?
O43 C43 1.230(5) . ?
N41 C42 1.367(5) . ?
N41 C41 1.439(5) . ?
N42 C43 1.376(5) . ?
N42 C41 1.464(5) . ?
N43 C42 1.368(5) . ?
N43 C45 1.460(5) . ?
N43 C44 1.465(5) . ?
N44 C43 1.361(5) . ?
N44 C44 1.441(5) . ?
N44 C46 1.447(5) . ?
C41 C44 1.543(6) . ?
C41 H41 0.9900 . ?
C44 H44 0.9900 . ?
C45 N51 1.446(5) . ?
C45 H45A 0.9800 . ?
C45 H45B 0.9800 . ?
C46 N52 1.453(5) . ?
C46 H46A 0.9800 . ?
C46 H46B 0.9800 . ?
O52 C52 1.227(5) . ?
O53 C53 1.221(5) . ?
N51 C52 1.363(5) . ?
N51 C51 1.452(5) . ?
N52 C53 1.376(6) . ?
N52 C51 1.442(5) . ?
N53 C52 1.363(5) . ?
N53 C55 1.447(5) . ?
N53 C54 1.452(5) . ?
N54 C53 1.370(5) . ?
N54 C54 1.447(5) . ?
N54 C56 1.449(5) . ?
C51 C54 1.553(6) . ?
C51 H51 0.9900 . ?
C54 H54 0.9900 . ?
C55 N61 1.455(5) . ?
C55 H55A 0.9800 . ?
C55 H55B 0.9800 . ?
C56 N62 1.438(5) . ?
C56 H56A 0.9800 . ?
C56 H56B 0.9800 . ?
O62 C62 1.217(5) . ?
O63 C63 1.231(5) . ?
N61 C62 1.368(5) . ?
N61 C61 1.460(5) . ?
N62 C63 1.367(5) . ?
N62 C61 1.451(5) . ?
N63 C62 1.383(5) . ?
N63 C65 1.426(5) . ?
N63 C64 1.447(5) . ?
N64 C63 1.374(5) . ?
N64 C66 1.429(5) . ?
N64 C64 1.453(5) . ?
C61 C64 1.553(6) . ?
C61 H61 0.9900 . ?
C64 H64 0.9900 . ?
C65 H65A 0.9800 . ?
C65 H65B 0.9800 . ?
C66 H66A 0.9800 . ?
C66 H66B 0.9800 . ?
O1W H11W 0.959(17) . ?
O1W H12W 0.959(17) . ?
O2W H21W 0.964(17) . ?
O2W H22W 0.966(17) . ?
O2W H23W 0.966(17) . ?
O3W H31W 0.971(17) . ?
O3W H32W 0.968(17) . ?
O4W H41W 0.971(17) . ?
O4W H42W 0.972(17) . ?
O5W H51W 0.967(17) . ?
O5W H52W 0.965(17) . ?
O6W H61W 0.970(17) . ?
O6W H62W 0.969(17) . ?
O7W H71W 0.962(17) . ?
O7W H72W 0.961(17) . ?
O8W H81W 0.961(17) . ?
O8W H82W 0.966(17) . ?
O9W H91W 0.969(17) . ?
O9W H92W 0.972(17) . ?
O10W H101 0.974(17) . ?
O10W H102 0.969(17) . ?
